data_4115020
loop_
_publ_author_name
'Juventino J. Garcia'
'Nicole M. Brunkan'
'William D. Jones'

_publ_section_title
;
 Cleavage of Carbon-Carbon Bonds in Aromatic Nitriles Using Nickel(0)
;
_journal_name_full 'Journal of the American Chemical Society'
_journal_page_first 9547
_journal_page_last 9555
_journal_paper_doi 10.1021/ja0204933
_journal_volume 124
_journal_year 2002
_chemical_formula_sum 'C27 H41 N Ni P2'
_chemical_formula_weight 500.26
_chemical_name_common (dippe)Ni(eta-2acridine)
_chemical_name_systematic
;
  ?
;
_space_group_IT_number 14
_symmetry_cell_setting monoclinic
_symmetry_space_group_name_Hall '-P 2yn'
_symmetry_space_group_name_H-M 'P 1 21/n 1'
_atom_sites_solution_hydrogens geom
_atom_sites_solution_primary direct
_atom_sites_solution_secondary difmap
_audit_creation_method SHELXL-97
_cell_angle_alpha 90.00
_cell_angle_beta 100.917(16)
_cell_angle_gamma 90.00
_cell_formula_units_Z 4
_cell_length_a 8.8371(12)
_cell_length_b 28.489(5)
_cell_length_c 10.6359(19)
_cell_measurement_reflns_used 2837
_cell_measurement_temperature 193(2)
_cell_volume 2629.2(8)
_computing_cell_refinement 'Bruker SMART'
_computing_data_collection 'Bruker SMART'
_computing_data_reduction 'Bruker SHELXTL'
_computing_molecular_graphics 'Bruker SHELXTL'
_computing_publication_material 'Bruker SHELXTL'
_computing_structure_refinement 'SHELXL-97 (Sheldrick, 1997)'
_computing_structure_solution 'SHELXS-97 (Sheldrick, 1990)'
_diffrn_ambient_temperature 193(2)
_diffrn_measured_fraction_theta_full 0.999
_diffrn_measured_fraction_theta_max 0.999
_diffrn_measurement_device_type 'CCD area detector'
_diffrn_measurement_method 'phi and omega scans'
_diffrn_radiation_monochromator graphite
_diffrn_radiation_source 'normal-focus sealed tube'
_diffrn_radiation_type MoK\a
_diffrn_radiation_wavelength 0.71073
_diffrn_reflns_av_R_equivalents 0.0577
_diffrn_reflns_av_sigmaI/netI 0.0756
_diffrn_reflns_limit_h_max 9
_diffrn_reflns_limit_h_min -9
_diffrn_reflns_limit_k_max 31
_diffrn_reflns_limit_k_min -24
_diffrn_reflns_limit_l_max 9
_diffrn_reflns_limit_l_min -11
_diffrn_reflns_number 11837
_diffrn_reflns_theta_full 23.26
_diffrn_reflns_theta_max 23.26
_diffrn_reflns_theta_min 1.43
_exptl_absorpt_coefficient_mu 0.874
_exptl_absorpt_correction_T_max 0.9279
_exptl_absorpt_correction_T_min 0.7687
_exptl_absorpt_correction_type SADABS
_exptl_crystal_colour 'dark red'
_exptl_crystal_density_diffrn 1.264
_exptl_crystal_description prism
_exptl_crystal_F_000 1072
_exptl_crystal_size_max .12
_exptl_crystal_size_mid .14
_exptl_crystal_size_min .28
_refine_diff_density_max 0.402
_refine_diff_density_min -0.336
_refine_diff_density_rms 0.055
_refine_ls_extinction_method none
_refine_ls_goodness_of_fit_ref 0.877
_refine_ls_hydrogen_treatment mixed
_refine_ls_matrix_type full
_refine_ls_number_parameters 280
_refine_ls_number_reflns 3773
_refine_ls_number_restraints 0
_refine_ls_restrained_S_all 0.877
_refine_ls_R_factor_all 0.0964
_refine_ls_R_factor_gt 0.0553
_refine_ls_shift/su_max 0.049
_refine_ls_shift/su_mean 0.010
_refine_ls_structure_factor_coef Fsqd
_refine_ls_weighting_details 'calc w=1/[\s^2^(Fo^2^)+(0.1000P)^2^+0.0000P] where P=(Fo^2^+2Fc^2^)/3'
_refine_ls_weighting_scheme calc
_refine_ls_wR_factor_gt 0.1260
_refine_ls_wR_factor_ref 0.1459
_reflns_number_gt 2674
_reflns_number_total 3773
_reflns_threshold_expression >2sigma(I)
_cod_data_source_file ja0204933_2.cif
_cod_data_source_block sad_jonjg04
_cod_original_sg_symbol_H-M P2(1)/n
_cod_database_code 4115020

loop_
_symmetry_equiv_pos_as_xyz
'x, y, z'
'-x+1/2, y+1/2, -z+1/2'
'-x, -y, -z'
'x-1/2, -y-1/2, z-1/2'

loop_
_atom_site_label
_atom_site_type_symbol
_atom_site_fract_x
_atom_site_fract_y
_atom_site_fract_z
_atom_site_U_iso_or_equiv
_atom_site_adp_type
_atom_site_occupancy
_atom_site_symmetry_multiplicity
_atom_site_calc_flag
_atom_site_refinement_flags
Ni1 Ni 0.17655(7) 0.13996(2) 0.60289(6) 0.0303(2) Uani 1 1 d .
P1 P 0.35076(15) 0.15091(5) 0.77265(13) 0.0341(4) Uani 1 1 d .
P2 P 0.34741(15) 0.13817(5) 0.48074(13) 0.0367(4) Uani 1 1 d .
N1 N -0.0910(4) 0.14551(14) 0.8479(4) 0.0347(11) Uani 1 1 d .
C1 C -0.0686(5) 0.12618(18) 0.7392(5) 0.0303(13) Uani 1 1 d .
C2 C -0.0347(5) 0.15636(19) 0.6386(5) 0.0323(13) Uani 1 1 d .
H2A H -0.0570 0.1905 0.6467 0.039 Uiso 1 1 calc R
C3 C -0.0394(5) 0.1393(2) 0.5121(5) 0.0392(14) Uani 1 1 d .
H3A H -0.0738 0.1601 0.4364 0.047 Uiso 1 1 calc R
C4 C -0.0397(6) 0.0892(2) 0.4973(5) 0.0468(16) Uani 1 1 d .
H4A H -0.0361 0.0758 0.4111 0.056 Uiso 1 1 calc R
C5 C -0.0492(7) 0.0596(2) 0.5946(5) 0.0492(16) Uani 1 1 d .
H5A H -0.0393 0.0268 0.5823 0.059 Uiso 1 1 calc R
C6 C -0.0742(6) 0.07670(19) 0.7168(5) 0.0368(13) Uani 1 1 d .
C7 C -0.1064(6) 0.04787(19) 0.8116(5) 0.0384(14) Uani 1 1 d .
H7A H -0.1114 0.0149 0.7987 0.046 Uiso 1 1 calc R
C8 C -0.1322(6) 0.06689(19) 0.9280(5) 0.0358(13) Uani 1 1 d .
C9 C -0.1654(6) 0.0400(2) 1.0306(5) 0.0466(15) Uani 1 1 d .
H9A H -0.1711 0.0068 1.0224 0.056 Uiso 1 1 calc R
C10 C -0.1892(7) 0.0598(2) 1.1394(6) 0.0542(17) Uani 1 1 d .
H10A H -0.2128 0.0406 1.2061 0.065 Uiso 1 1 calc R
C11 C -0.1796(7) 0.1086(2) 1.1556(5) 0.0519(17) Uani 1 1 d .
H11A H -0.1947 0.1226 1.2333 0.062 Uiso 1 1 calc R
C12 C -0.1480(6) 0.1358(2) 1.0577(5) 0.0422(14) Uani 1 1 d .
H12A H -0.1437 0.1690 1.0677 0.051 Uiso 1 1 calc R
C13 C -0.1220(5) 0.11622(18) 0.9434(5) 0.0319(12) Uani 1 1 d .
C14 C 0.3196(6) 0.20095(19) 0.8760(5) 0.0433(14) Uani 1 1 d .
H14A H 0.2292 0.1926 0.9156 0.052 Uiso 1 1 calc R
C15 C 0.4543(7) 0.2103(2) 0.9863(6) 0.0659(19) Uani 1 1 d .
H15A H 0.4296 0.2370 1.0368 0.099 Uiso 1 1 calc R
H15B H 0.5470 0.2174 0.9518 0.099 Uiso 1 1 calc R
H15C H 0.4728 0.1824 1.0411 0.099 Uiso 1 1 calc R
C16 C 0.2740(7) 0.2451(2) 0.7951(6) 0.0583(17) Uani 1 1 d .
H16A H 0.2576 0.2711 0.8512 0.087 Uiso 1 1 calc R
H16B H 0.1787 0.2390 0.7334 0.087 Uiso 1 1 calc R
H16C H 0.3565 0.2532 0.7491 0.087 Uiso 1 1 calc R
C17 C 0.4101(6) 0.1027(2) 0.8887(5) 0.0445(15) Uani 1 1 d .
H17A H 0.5083 0.1123 0.9461 0.053 Uiso 1 1 calc R
C18 C 0.2913(7) 0.0938(2) 0.9716(5) 0.0530(17) Uani 1 1 d .
H18A H 0.3269 0.0684 1.0321 0.079 Uiso 1 1 calc R
H18B H 0.1932 0.0849 0.9174 0.079 Uiso 1 1 calc R
H18C H 0.2770 0.1224 1.0192 0.079 Uiso 1 1 calc R
C19 C 0.4415(7) 0.0577(2) 0.8200(6) 0.0625(18) Uani 1 1 d .
H19A H 0.4730 0.0328 0.8831 0.094 Uiso 1 1 calc R
H19B H 0.5241 0.0633 0.7719 0.094 Uiso 1 1 calc R
H19C H 0.3477 0.0480 0.7608 0.094 Uiso 1 1 calc R
C20 C 0.3608(7) 0.0858(2) 0.3808(6) 0.0561(17) Uani 1 1 d .
H20A H 0.2701 0.0872 0.3087 0.067 Uiso 1 1 calc R
C21 C 0.5040(8) 0.0835(3) 0.3188(6) 0.080(2) Uani 1 1 d .
H21A H 0.5002 0.0550 0.2669 0.120 Uiso 1 1 calc R
H21B H 0.5969 0.0831 0.3858 0.120 Uiso 1 1 calc R
H21C H 0.5063 0.1111 0.2641 0.120 Uiso 1 1 calc R
C22 C 0.3413(8) 0.0415(2) 0.4539(7) 0.076(2) Uani 1 1 d .
H22A H 0.3476 0.0142 0.3992 0.114 Uiso 1 1 calc R
H22B H 0.2406 0.0419 0.4799 0.114 Uiso 1 1 calc R
H22C H 0.4230 0.0397 0.5302 0.114 Uiso 1 1 calc R
C23 C 0.3555(6) 0.1874(2) 0.3672(5) 0.0509(16) Uani 1 1 d .
H23A H 0.4443 0.1818 0.3232 0.061 Uiso 1 1 calc R
C24 C 0.3834(8) 0.2338(2) 0.4409(7) 0.075(2) Uani 1 1 d .
H24A H 0.3886 0.2595 0.3806 0.112 Uiso 1 1 calc R
H24B H 0.4808 0.2320 0.5026 0.112 Uiso 1 1 calc R
H24C H 0.2987 0.2396 0.4865 0.112 Uiso 1 1 calc R
C25 C 0.2075(7) 0.1889(3) 0.2650(6) 0.071(2) Uani 1 1 d .
H25A H 0.2137 0.2148 0.2056 0.107 Uiso 1 1 calc R
H25B H 0.1186 0.1937 0.3065 0.107 Uiso 1 1 calc R
H25C H 0.1955 0.1592 0.2178 0.107 Uiso 1 1 calc R
C26 C 0.5285(6) 0.1659(2) 0.7140(5) 0.0450(15) Uani 1 1 d .
H26A H 0.5316 0.2002 0.7000 0.054 Uiso 1 1 calc R
H26B H 0.6191 0.1574 0.7800 0.054 Uiso 1 1 calc R
C27 C 0.5384(6) 0.1405(2) 0.5887(5) 0.0468(15) Uani 1 1 d .
H27A H 0.5769 0.1081 0.6081 0.056 Uiso 1 1 calc R
H27B H 0.6126 0.1570 0.5452 0.056 Uiso 1 1 calc R

loop_
_atom_site_aniso_label
_atom_site_aniso_U_11
_atom_site_aniso_U_22
_atom_site_aniso_U_33
_atom_site_aniso_U_23
_atom_site_aniso_U_13
_atom_site_aniso_U_12
Ni1 0.0222(4) 0.0375(4) 0.0317(4) 0.0020(3) 0.0062(3) 0.0007(3)
P1 0.0243(7) 0.0393(9) 0.0380(8) 0.0000(7) 0.0041(6) -0.0031(6)
P2 0.0265(8) 0.0460(9) 0.0394(8) 0.0020(7) 0.0107(6) 0.0065(7)
N1 0.032(3) 0.035(3) 0.038(3) 0.002(2) 0.009(2) 0.004(2)
C1 0.018(3) 0.037(3) 0.035(3) 0.006(3) 0.004(2) 0.006(2)
C2 0.022(3) 0.038(3) 0.037(3) 0.002(3) 0.006(2) 0.005(2)
C3 0.017(3) 0.064(4) 0.035(3) 0.012(3) 0.001(2) 0.006(3)
C4 0.041(3) 0.065(5) 0.034(3) -0.011(3) 0.005(3) 0.008(3)
C5 0.069(4) 0.043(4) 0.039(3) -0.003(3) 0.018(3) 0.009(3)
C6 0.032(3) 0.034(3) 0.043(3) 0.000(3) 0.004(2) 0.003(3)
C7 0.045(3) 0.028(3) 0.043(3) 0.000(3) 0.009(3) 0.000(3)
C8 0.030(3) 0.042(4) 0.034(3) 0.007(3) 0.001(2) -0.002(2)
C9 0.046(4) 0.041(4) 0.054(4) 0.008(3) 0.013(3) -0.002(3)
C10 0.061(4) 0.065(5) 0.039(4) 0.015(3) 0.017(3) -0.006(3)
C11 0.052(4) 0.076(5) 0.030(3) 0.000(3) 0.014(3) 0.007(4)
C12 0.038(3) 0.048(4) 0.041(3) 0.000(3) 0.009(3) 0.001(3)
C13 0.024(3) 0.037(3) 0.034(3) 0.002(3) 0.005(2) 0.002(2)
C14 0.041(3) 0.044(4) 0.046(3) -0.008(3) 0.011(3) -0.009(3)
C15 0.069(5) 0.066(5) 0.058(4) -0.022(4) 0.000(3) -0.014(4)
C16 0.053(4) 0.050(4) 0.071(4) -0.013(4) 0.012(3) -0.002(3)
C17 0.038(3) 0.045(4) 0.043(3) 0.003(3) -0.012(3) -0.005(3)
C18 0.053(4) 0.062(4) 0.040(3) 0.019(3) 0.000(3) -0.013(3)
C19 0.064(4) 0.050(4) 0.068(4) 0.008(4) 0.001(3) 0.010(3)
C20 0.045(4) 0.066(5) 0.056(4) -0.010(4) 0.009(3) 0.020(3)
C21 0.063(5) 0.114(7) 0.067(4) -0.024(4) 0.023(4) 0.038(4)
C22 0.080(5) 0.057(5) 0.089(5) -0.017(4) 0.011(4) 0.017(4)
C23 0.040(4) 0.072(5) 0.046(4) 0.015(3) 0.022(3) 0.009(3)
C24 0.084(5) 0.055(5) 0.088(5) 0.026(4) 0.025(4) 0.002(4)
C25 0.057(4) 0.101(6) 0.057(4) 0.032(4) 0.015(3) 0.019(4)
C26 0.028(3) 0.057(4) 0.049(4) 0.000(3) 0.005(3) -0.003(3)
C27 0.022(3) 0.069(4) 0.051(4) 0.010(3) 0.011(2) 0.005(3)

loop_
_atom_type_symbol
_atom_type_description
_atom_type_scat_dispersion_real
_atom_type_scat_dispersion_imag
_atom_type_scat_source
C C 0.0033 0.0016 'International Tables Vol C Tables 4.2.6.8 and 6.1.1.4'
H H 0.0000 0.0000 'International Tables Vol C Tables 4.2.6.8 and 6.1.1.4'
N N 0.0061 0.0033 'International Tables Vol C Tables 4.2.6.8 and 6.1.1.4'
P P 0.1023 0.0942 'International Tables Vol C Tables 4.2.6.8 and 6.1.1.4'
Ni Ni 0.3393 1.1124 'International Tables Vol C Tables 4.2.6.8 and 6.1.1.4'

loop_
_geom_angle_atom_site_label_1
_geom_angle_atom_site_label_2
_geom_angle_atom_site_label_3
_geom_angle
C3 Ni1 C2 41.7(2)
C3 Ni1 P1 151.86(16)
C2 Ni1 P1 110.20(14)
C3 Ni1 P2 115.17(16)
C2 Ni1 P2 152.42(15)
P1 Ni1 P2 92.13(6)
C3 Ni1 C4 35.2(2)
C2 Ni1 C4 64.08(19)
P1 Ni1 C4 145.62(15)
P2 Ni1 C4 106.15(13)
C26 P1 C17 104.2(3)
C26 P1 C14 104.7(3)
C17 P1 C14 103.3(3)
C26 P1 Ni1 105.55(17)
C17 P1 Ni1 121.02(18)
C14 P1 Ni1 116.38(18)
C20 P2 C27 103.6(3)
C20 P2 C23 102.8(3)
C27 P2 C23 103.5(3)
C20 P2 Ni1 119.4(2)
C27 P2 Ni1 106.47(17)
C23 P2 Ni1 119.16(19)
C1 N1 C13 118.2(4)
N1 C1 C6 123.2(5)
N1 C1 C2 118.9(5)
C6 C1 C2 117.9(5)
C1 C2 C3 121.5(5)
C1 C2 Ni1 109.2(3)
C3 C2 Ni1 66.9(3)
C4 C3 C2 116.2(5)
C4 C3 Ni1 92.6(3)
C2 C3 Ni1 71.4(3)
C5 C4 C3 122.4(5)
C5 C4 Ni1 99.8(4)
C3 C4 Ni1 52.2(3)
C4 C5 C6 121.5(5)
C7 C6 C1 118.2(5)
C7 C6 C5 123.3(5)
C1 C6 C5 118.5(5)
C6 C7 C8 120.4(5)
C7 C8 C13 117.8(5)
C7 C8 C9 124.4(5)
C13 C8 C9 117.8(5)
C10 C9 C8 122.1(6)
C9 C10 C11 120.5(6)
C10 C11 C12 119.0(5)
C11 C12 C13 121.8(5)
N1 C13 C12 119.1(5)
N1 C13 C8 122.1(5)
C12 C13 C8 118.8(5)
C15 C14 C16 111.8(5)
C15 C14 P1 114.1(4)
C16 C14 P1 110.5(4)
C18 C17 C19 110.4(5)
C18 C17 P1 111.8(4)
C19 C17 P1 111.0(4)
C22 C20 C21 111.8(5)
C22 C20 P2 110.6(4)
C21 C20 P2 115.3(5)
C25 C23 C24 111.8(5)
C25 C23 P2 110.4(4)
C24 C23 P2 109.9(4)
C27 C26 P1 112.1(4)
C26 C27 P2 111.1(3)

loop_
_geom_bond_atom_site_label_1
_geom_bond_atom_site_label_2
_geom_bond_distance
Ni1 C3 1.969(5)
Ni1 C2 2.029(5)
Ni1 P1 2.1621(15)
Ni1 P2 2.1710(15)
Ni1 C4 2.488(6)
P1 C26 1.847(5)
P1 C17 1.855(5)
P1 C14 1.852(5)
P2 C20 1.849(6)
P2 C27 1.854(5)
P2 C23 1.861(6)
N1 C1 1.328(6)
N1 C13 1.382(6)
C1 C6 1.429(7)
C1 C2 1.447(7)
C2 C3 1.424(7)
C3 C4 1.435(8)
C4 C5 1.349(7)
C5 C6 1.444(7)
C6 C7 1.372(7)
C7 C8 1.409(7)
C8 C13 1.416(7)
C8 C9 1.409(7)
C9 C10 1.339(7)
C10 C11 1.402(8)
C11 C12 1.368(7)
C12 C13 1.395(7)
C14 C15 1.528(7)
C14 C16 1.533(8)
C17 C18 1.515(7)
C17 C19 1.527(8)
C20 C22 1.508(8)
C20 C21 1.536(8)
C23 C25 1.535(8)
C23 C24 1.533(8)
C26 C27 1.535(7)
